data_7208531
loop_
_publ_author_name
'Prohens, Rafel'
'Portell, Anna'
'Puigjaner, Cristina'
'Barbas, Rafael'
'Alcob\'e, Xavier'
'Font-Bardia, Merc\`e'
'Tom\`as, Salvador'

_publ_section_title
;
 Cooperative induction in double H-bonding donor/acceptor compounds:
 Chains vs. ribbons
;
_journal_issue 18
_journal_name_full CrystEngComm
_journal_page_first 5745
_journal_paper_doi 10.1039/c2ce25576f
_journal_volume 14
_journal_year 2012
_chemical_formula_moiety 'C12 H10 N2 O2'
_chemical_formula_sum 'C12 H10 N2 O2'
_chemical_formula_weight 214.22
_chemical_name_systematic
;
?
;
_space_group_IT_number 62
_symmetry_cell_setting orthorhombic
_symmetry_space_group_name_Hall '-P 2ac 2n'
_symmetry_space_group_name_H-M 'P n m a'
_atom_sites_solution_hydrogens geom
_atom_sites_solution_primary direct
_atom_sites_solution_secondary difmap
_audit_creation_method SHELXL-97
_cell_angle_alpha 90.00
_cell_angle_beta 90.00
_cell_angle_gamma 90.00
_cell_formula_units_Z 4
_cell_length_a 18.938(19)
_cell_length_b 11.841(11)
_cell_length_c 4.309(6)
_cell_measurement_reflns_used 240
_cell_measurement_temperature 293(2)
_cell_measurement_theta_max 31
_cell_measurement_theta_min 3
_cell_volume 966.3(19)
_computing_cell_refinement 'AUTOMAR (Claudio Klein, 2007)'
_computing_data_collection 'MARXDS (Claudio Klein, 2005)'
_computing_data_reduction 'MARSCALE (Claudio Klein, 2007)'
_computing_molecular_graphics 'ORTEP (Brueggermann and Smith, 1990)'
_computing_publication_material 'PLATON (Spek, 1990)'
_computing_structure_refinement 'SHELXL-97 (Sheldrick, 1997)'
_computing_structure_solution 'SHELXS-97 (Sheldrick, 1997)'
_diffrn_ambient_temperature 293(2)
_diffrn_measured_fraction_theta_full 0.969
_diffrn_measured_fraction_theta_max 0.919
_diffrn_measurement_device_type 'MAR345 with image plate detector'
_diffrn_measurement_method 'phi scan'
_diffrn_radiation_monochromator graphite
_diffrn_radiation_source 'fine-focus sealed tube'
_diffrn_radiation_type MoK\a
_diffrn_radiation_wavelength 0.71073
_diffrn_reflns_av_R_equivalents 0.1013
_diffrn_reflns_av_sigmaI/netI 0.0555
_diffrn_reflns_limit_h_max 25
_diffrn_reflns_limit_h_min -28
_diffrn_reflns_limit_k_max 17
_diffrn_reflns_limit_k_min -17
_diffrn_reflns_limit_l_max 5
_diffrn_reflns_limit_l_min -5
_diffrn_reflns_number 8451
_diffrn_reflns_theta_full 25.00
_diffrn_reflns_theta_max 32.38
_diffrn_reflns_theta_min 2.15
_exptl_absorpt_coefficient_mu 0.103
_exptl_absorpt_correction_T_max 0.90
_exptl_absorpt_correction_T_min 0.89
_exptl_absorpt_correction_type empirical
_exptl_absorpt_process_details sadabs
_exptl_crystal_colour colourless
_exptl_crystal_density_diffrn 1.473
_exptl_crystal_density_method 'not measured'
_exptl_crystal_description prism
_exptl_crystal_F_000 448
_exptl_crystal_size_max 0.1
_exptl_crystal_size_mid 0.08
_exptl_crystal_size_min 0.07
_refine_diff_density_max 0.184
_refine_diff_density_min -0.423
_refine_diff_density_rms 0.052
_refine_ls_extinction_method none
_refine_ls_goodness_of_fit_ref 1.180
_refine_ls_hydrogen_treatment constr
_refine_ls_matrix_type full
_refine_ls_number_parameters 73
_refine_ls_number_reflns 1664
_refine_ls_number_restraints 3
_refine_ls_restrained_S_all 1.183
_refine_ls_R_factor_all 0.1362
_refine_ls_R_factor_gt 0.0764
_refine_ls_shift/su_max 0.000
_refine_ls_shift/su_mean 0.000
_refine_ls_structure_factor_coef Fsqd
_refine_ls_weighting_details 'calc w=1/[\s^2^(Fo^2^)+(0.0869P)^2^+0.0042P] where P=(Fo^2^+2Fc^2^)/3'
_refine_ls_weighting_scheme calc
_refine_ls_wR_factor_gt 0.1836
_refine_ls_wR_factor_ref 0.2100
_reflns_number_gt 1038
_reflns_number_total 1664
_reflns_threshold_expression >2sigma(I)
_cod_data_source_file c2ce25576f.txt
_cod_data_source_block anom122a
_cod_original_sg_symbol_H-M Pnma
_cod_database_code 7208531

loop_
_symmetry_equiv_pos_as_xyz
'x, y, z'
'-x+1/2, -y, z+1/2'
'x+1/2, -y+1/2, -z+1/2'
'-x, y+1/2, -z'
'-x, -y, -z'
'x-1/2, y, -z-1/2'
'-x-1/2, y-1/2, z-1/2'
'x, -y-1/2, z'

loop_
_atom_site_label
_atom_site_type_symbol
_atom_site_fract_x
_atom_site_fract_y
_atom_site_fract_z
_atom_site_U_iso_or_equiv
_atom_site_adp_type
_atom_site_occupancy
_atom_site_symmetry_multiplicity
_atom_site_calc_flag
_atom_site_refinement_flags
O1 O 0.57545(10) 0.11111(14) -0.1009(4) 0.0591(5) Uani 1 1 d .
N1 N 0.44276(10) 0.10751(15) 0.3502(4) 0.0421(5) Uani 1 1 d U
H1N H 0.4563 0.0393 0.3164 0.050 Uiso 1 1 calc R
C1 C 0.54249(12) 0.18726(17) 0.0272(5) 0.0423(5) Uani 1 1 d .
C2 C 0.48130(11) 0.18996(17) 0.2328(5) 0.0391(5) Uani 1 1 d U
C3 C 0.37876(12) 0.12415(19) 0.5334(5) 0.0425(5) Uani 1 1 d .
H3A H 0.3911 0.1626 0.7246 0.051 Uiso 1 1 calc R
H3B H 0.3595 0.0509 0.5881 0.051 Uiso 1 1 calc R
C4 C 0.32288(11) 0.19122(19) 0.3690(5) 0.0391(5) Uani 1 1 d U
C5 C 0.26946(13) 0.1341(2) 0.2074(5) 0.0450(5) Uani 1 1 d U
H5 H 0.2690 0.0555 0.2061 0.054 Uiso 1 1 calc R
C6 C 0.21797(13) 0.1921(2) 0.0514(5) 0.0524(6) Uani 1 1 d U
H6 H 0.1829 0.1529 -0.0547 0.063 Uiso 1 1 calc R

loop_
_atom_site_aniso_label
_atom_site_aniso_U_11
_atom_site_aniso_U_22
_atom_site_aniso_U_33
_atom_site_aniso_U_23
_atom_site_aniso_U_13
_atom_site_aniso_U_12
O1 0.0516(11) 0.0435(10) 0.0821(12) -0.0094(9) 0.0163(9) 0.0007(8)
N1 0.0406(10) 0.0331(9) 0.0525(11) 0.0053(7) -0.0026(8) 0.0008(7)
C1 0.0400(12) 0.0330(11) 0.0538(12) -0.0011(9) -0.0005(9) -0.0037(9)
C2 0.0391(11) 0.0331(11) 0.0450(11) 0.0004(8) -0.0067(8) -0.0011(8)
C3 0.0459(13) 0.0399(12) 0.0419(11) 0.0064(8) -0.0009(9) 0.0014(10)
C4 0.0386(10) 0.0435(12) 0.0353(10) 0.0021(8) 0.0047(7) -0.0004(8)
C5 0.0471(12) 0.0399(13) 0.0481(12) -0.0014(8) 0.0025(8) -0.0092(8)
C6 0.0382(12) 0.0628(16) 0.0563(14) -0.0037(10) -0.0023(9) -0.0103(10)

loop_
_atom_type_symbol
_atom_type_description
_atom_type_scat_dispersion_real
_atom_type_scat_dispersion_imag
_atom_type_scat_source
C C 0.0033 0.0016 'International Tables Vol C Tables 4.2.6.8 and 6.1.1.4'
H H 0.0000 0.0000 'International Tables Vol C Tables 4.2.6.8 and 6.1.1.4'
N N 0.0061 0.0033 'International Tables Vol C Tables 4.2.6.8 and 6.1.1.4'
O O 0.0106 0.0060 'International Tables Vol C Tables 4.2.6.8 and 6.1.1.4'

loop_
_geom_angle_atom_site_label_1
_geom_angle_atom_site_label_2
_geom_angle_atom_site_label_3
_geom_angle
_geom_angle_site_symmetry_1
_geom_angle_site_symmetry_3
C2 N1 C3 124.51(19) . .
C2 N1 H1N 117.7 . .
C3 N1 H1N 117.7 . .
O1 C1 C2 133.9(2) . .
O1 C1 C1 137.25(14) . 8_565
C2 C1 C1 88.74(11) . 8_565
N1 C2 C2 137.71(13) . 8_565
N1 C2 C1 131.0(2) . .
C2 C2 C1 91.26(11) 8_565 .
N1 C3 C4 113.67(19) . .
N1 C3 H3A 108.8 . .
C4 C3 H3A 108.8 . .
N1 C3 H3B 108.8 . .
C4 C3 H3B 108.8 . .
H3A C3 H3B 107.7 . .
C4 C4 C5 118.86(14) 8_565 .
C4 C4 C3 121.94(13) 8_565 .
C5 C4 C3 119.2(2) . .
C6 C5 C4 121.0(2) . .
C6 C5 H5 119.5 . .
C4 C5 H5 119.5 . .
C5 C6 C6 120.13(15) . 8_565
C5 C6 H6 119.9 . .
C6 C6 H6 119.9 8_565 .

loop_
_geom_bond_atom_site_label_1
_geom_bond_atom_site_label_2
_geom_bond_distance
_geom_bond_site_symmetry_2
O1 C1 1.228(3) .
N1 C2 1.320(3) .
N1 C3 1.460(3) .
N1 H1N 0.8600 .
C1 C2 1.459(3) .
C1 C1 1.486(4) 8_565
C2 C2 1.422(4) 8_565
C3 C4 1.501(3) .
C3 H3A 0.9700 .
C3 H3B 0.9700 .
C4 C4 1.392(5) 8_565
C4 C5 1.402(3) .
C5 C6 1.369(4) .
C5 H5 0.9300 .
C6 C6 1.371(5) 8_565
C6 H6 0.9300 .
